data_4302488
loop_
_publ_author_name
'Robila Belghiche'
'Ouahiba Bechiri'
'Mostefa Abbessi'
'St\'ephane Golhen'
'Yann Le Gal'
'Lahc\`ene Ouahab'

_publ_contact_author_address
;Organom\'etalliques et Mat\'eriaux Mol\'eculaires
UMR 6226 CNRS-Universit\'e de Rennes 1
Sciences Chimiques de Rennes
Avenue G\'en\'eral Leclerc
35042 Rennes Cedex
France
;
_publ_contact_author_email lahcene.ouahab@univ-rennes1.fr
_publ_contact_author_fax +33(0)223236840
_publ_contact_author_name 'Lahc\`ene Ouahab'
_publ_contact_author_phone +33(0)223235659
_publ_section_title
;
2D and 3D Polymeric Wells-Dawson Polyoxometelates: Synthesis, Crystal
Structures, and Cyclic Voltammetry of [(M(H2O)4)x][H6-2xP2W18-nMonO62]
(M = CuII, CoII, NiII)
;
_journal_name_full 'Inorganic Chemistry'
_journal_page_first 6026
_journal_page_last 6033
_journal_paper_doi 10.1021/ic9003406
_journal_volume 48
_journal_year 2009
_chemical_formula_moiety '[Ni(H2O)4]1.85[H2.3P2W15Mo3O62],20.6H2O'
_chemical_formula_sum 'H58.3 Mo3 Ni1.85 O90 P2 W15'
_chemical_formula_weight 4714.89
_chemical_name_systematic
;
 ?
;
_space_group_IT_number 2
_symmetry_cell_setting triclinic
_symmetry_space_group_name_Hall '-P 1'
_symmetry_space_group_name_H-M 'P -1'
_atom_sites_solution_hydrogens none
_atom_sites_solution_primary direct
_atom_sites_solution_secondary difmap
_audit_creation_method SHELXL-97
_cell_angle_alpha 84.956(10)
_cell_angle_beta 88.707(10)
_cell_angle_gamma 66.299(10)
_cell_formula_units_Z 2
_cell_length_a 12.9160(10)
_cell_length_b 14.6630(10)
_cell_length_c 20.9770(10)
_cell_measurement_reflns_used 12195
_cell_measurement_temperature 293(2)
_cell_measurement_theta_max 27.485
_cell_measurement_theta_min 0.998
_cell_volume 3623.3(5)
_computing_cell_refinement 'HKL Scalepack (Otwinowski & Minor 1997)'
_computing_data_collection 'Collect (Bruker AXS BV, 1997-2004)'
_computing_data_reduction 'HKL Denzo and Scalepack (Otwinowski & Minor 1997)'
_computing_structure_refinement 'SHELXL-97 (Sheldrick, 1997)'
_computing_structure_solution 'SIR97 (Altomare al, 1999)'
_diffrn_ambient_temperature 293(2)
_diffrn_detector_area_resol_mean 9
_diffrn_measured_fraction_theta_full 0.992
_diffrn_measured_fraction_theta_max 0.992
_diffrn_measurement_device_type KappaCCD
_diffrn_measurement_method CCD
_diffrn_radiation_monochromator graphite
_diffrn_radiation_source 'fine-focus sealed tube'
_diffrn_radiation_type MoK\a
_diffrn_radiation_wavelength 0.71073
_diffrn_reflns_av_R_equivalents 0.0481
_diffrn_reflns_av_sigmaI/netI 0.0606
_diffrn_reflns_limit_h_max 16
_diffrn_reflns_limit_h_min -16
_diffrn_reflns_limit_k_max 19
_diffrn_reflns_limit_k_min -18
_diffrn_reflns_limit_l_max 24
_diffrn_reflns_limit_l_min -27
_diffrn_reflns_number 26374
_diffrn_reflns_theta_full 27.54
_diffrn_reflns_theta_max 27.54
_diffrn_reflns_theta_min 2.56
_exptl_absorpt_coefficient_mu 24.853
_exptl_crystal_density_diffrn 4.322
_exptl_crystal_density_method 'not measured'
_exptl_crystal_F_000 4192
_refine_diff_density_max 2.980
_refine_diff_density_min -3.663
_refine_diff_density_rms 0.453
_refine_ls_extinction_method none
_refine_ls_goodness_of_fit_ref 1.080
_refine_ls_matrix_type full
_refine_ls_number_parameters 1026
_refine_ls_number_reflns 16581
_refine_ls_number_restraints 0
_refine_ls_restrained_S_all 1.080
_refine_ls_R_factor_all 0.0607
_refine_ls_R_factor_gt 0.0454
_refine_ls_shift/su_max 0.002
_refine_ls_shift/su_mean 0.000
_refine_ls_structure_factor_coef Fsqd
_refine_ls_weighting_details 'calc w=1/[\s^2^(Fo^2^)+(0.0487P)^2^+36.6835P] where P=(Fo^2^+2Fc^2^)/3'
_refine_ls_weighting_scheme calc
_refine_ls_wR_factor_gt 0.1050
_refine_ls_wR_factor_ref 0.1124
_reflns_number_gt 13445
_reflns_number_total 16581
_reflns_threshold_expression >2sigma(I)
_cod_data_source_file ic9003406_si_001_1.cif
_cod_data_source_block 8
_cod_original_cell_volume 3623.3(4)
_cod_original_formula_sum 'H58.30 Mo3 Ni1.85 O90 P2 W15'
_cod_database_code 4302488

loop_
_symmetry_equiv_pos_as_xyz
'x, y, z'
'-x, -y, -z'

loop_
_atom_site_label
_atom_site_type_symbol
_atom_site_fract_x
_atom_site_fract_y
_atom_site_fract_z
_atom_site_U_iso_or_equiv
_atom_site_adp_type
_atom_site_occupancy
_atom_site_symmetry_multiplicity
_atom_site_calc_flag
_atom_site_refinement_flags
_atom_site_disorder_assembly
_atom_site_disorder_group
P1 P 0.6528(2) 0.69413(19) 0.73060(13) 0.0108(5) Uani 1 1 d . . .
P2 P 0.6288(2) 0.96998(19) 0.75141(13) 0.0091(5) Uani 1 1 d . . .
Ni1 Ni 0.93843(15) 0.21124(13) 0.54216(9) 0.0246(6) Uani 0.924(7) 1 d P . .
Ni2 Ni 0.09494(13) 1.07995(12) 0.89945(8) 0.0193(6) Uani 0.913(7) 1 d P . .
W1 W 0.58271(6) 0.49494(5) 0.79272(3) 0.0190(2) Uani 0.500(5) 1 d P . .
W2 W 0.83517(5) 0.44180(4) 0.72164(3) 0.0181(2) Uani 0.510(5) 1 d P . .
W3 W 0.59359(6) 0.53945(4) 0.63261(3) 0.0181(2) Uani 0.503(5) 1 d P . .
W4 W 0.66391(4) 0.64617(3) 0.89751(2) 0.01751(10) Uani 1 1 d . . .
W5 W 0.90665(4) 0.60843(3) 0.82023(2) 0.01688(10) Uani 1 1 d . . .
W6 W 0.90268(4) 0.64601(3) 0.64481(2) 0.01664(10) Uani 1 1 d . . .
W7 W 0.65568(4) 0.75624(3) 0.56438(2) 0.01565(10) Uani 1 1 d . . .
W8 W 0.39070(4) 0.79704(3) 0.64970(2) 0.01676(10) Uani 1 1 d . . .
W9 W 0.39334(4) 0.75882(3) 0.81007(2) 0.01707(10) Uani 1 1 d . . .
W10 W 0.63747(4) 0.90678(3) 0.91855(2) 0.01482(10) Uani 1 1 d . . .
W11 W 0.87985(4) 0.86897(3) 0.84148(2) 0.01493(10) Uani 1 1 d . . .
W12 W 0.88135(4) 0.90519(3) 0.66619(2) 0.01500(10) Uani 1 1 d . . .
W13 W 0.63483(4) 1.01467(3) 0.58383(2) 0.01526(10) Uani 1 1 d . . .
W14 W 0.36836(4) 1.05835(3) 0.66502(2) 0.01510(10) Uani 1 1 d . . .
W15 W 0.37131(4) 1.01884(3) 0.82549(2) 0.01483(10) Uani 1 1 d . . .
W16 W 0.53507(5) 1.17037(4) 0.84757(3) 0.0174(2) Uani 0.496(5) 1 d P . .
W17 W 0.77181(5) 1.12643(5) 0.76170(3) 0.0165(2) Uani 0.488(5) 1 d P . .
W18 W 0.51766(5) 1.22369(4) 0.68684(3) 0.0163(2) Uani 0.484(5) 1 d P . .
Mo1 Mo 0.58271(6) 0.49494(5) 0.79272(3) 0.0190(2) Uani 0.500(5) 1 d P . .
Mo2 Mo 0.83517(5) 0.44180(4) 0.72164(3) 0.0181(2) Uani 0.490(5) 1 d P . .
Mo3 Mo 0.59359(6) 0.53945(4) 0.63261(3) 0.0181(2) Uani 0.497(5) 1 d P . .
Mo16 Mo 0.53507(5) 1.17037(4) 0.84757(3) 0.0174(2) Uani 0.504(5) 1 d P . .
Mo17 Mo 0.77181(5) 1.12643(5) 0.76170(3) 0.0165(2) Uani 0.512(5) 1 d P . .
Mo18 Mo 0.51766(5) 1.22369(4) 0.68684(3) 0.0163(2) Uani 0.516(5) 1 d P . .
O1 O 0.5383(8) 0.4167(6) 0.8369(5) 0.032(2) Uani 1 1 d . . .
O2 O 0.9472(7) 0.3304(6) 0.7158(5) 0.031(2) Uani 1 1 d . . .
O3 O 0.5505(8) 0.4870(6) 0.5752(4) 0.028(2) Uani 1 1 d . . .
O4 O 0.6474(8) 0.6109(7) 0.9756(4) 0.0266(19) Uani 1 1 d . . .
O5 O 1.0416(7) 0.5379(6) 0.8466(5) 0.028(2) Uani 1 1 d . . .
O6 O 1.0352(7) 0.5983(7) 0.6159(4) 0.0253(19) Uani 1 1 d . . .
O7 O 0.6312(7) 0.7604(6) 0.4842(4) 0.0261(19) Uani 1 1 d . . .
O8 O 0.2820(7) 0.8240(6) 0.5971(4) 0.0252(19) Uani 1 1 d . . .
O9 O 0.2858(7) 0.7575(6) 0.8584(4) 0.0234(18) Uani 1 1 d . . .
O10 O 0.6134(7) 0.9118(7) 0.9982(4) 0.0257(19) Uani 1 1 d . . .
O11 O 1.0112(7) 0.8396(6) 0.8736(4) 0.027(2) Uani 1 1 d . . .
O12 O 1.0111(7) 0.8982(6) 0.6424(4) 0.0260(19) Uani 1 1 d . . .
O13 O 0.6146(8) 1.0626(6) 0.5062(4) 0.029(2) Uani 1 1 d . . .
O14 O 0.2577(7) 1.1264(6) 0.6137(4) 0.0235(18) Uani 1 1 d . . .
O15 O 0.2575(7) 1.0592(6) 0.8759(4) 0.0211(18) Uani 1 1 d . . .
O16 O 0.4764(8) 1.2511(6) 0.9034(4) 0.0253(19) Uani 1 1 d . . .
O17 O 0.8692(6) 1.1748(6) 0.7696(4) 0.0218(18) Uani 1 1 d . . .
O18 O 0.4573(8) 1.3318(6) 0.6414(5) 0.028(2) Uani 1 1 d . . .
O19 O 0.4584(7) 0.6174(5) 0.7956(4) 0.0190(17) Uani 1 1 d . . .
O20 O 0.6486(7) 0.5434(6) 0.8570(4) 0.0226(18) Uani 1 1 d . . .
O21 O 0.7393(7) 0.4048(6) 0.7781(4) 0.0224(18) Uani 1 1 d . . .
O22 O 0.5457(7) 0.4809(6) 0.7111(4) 0.027(2) Uani 1 1 d . . .
O23 O 0.7392(7) 0.4401(6) 0.6507(4) 0.0223(18) Uani 1 1 d . . .
O24 O 0.8783(6) 0.5301(5) 0.6616(4) 0.0171(16) Uani 1 1 d . . .
O25 O 0.8811(7) 0.4987(6) 0.7853(4) 0.0190(17) Uani 1 1 d . . .
O26 O 0.4596(7) 0.6578(6) 0.6447(4) 0.0201(17) Uani 1 1 d . . .
O27 O 0.6491(6) 0.6219(5) 0.5854(4) 0.0163(16) Uani 1 1 d . . .
O28 O 0.8242(7) 0.5872(5) 0.8929(4) 0.0180(17) Uani 1 1 d . . .
O29 O 0.9294(6) 0.6426(6) 0.7339(4) 0.0164(16) Uani 1 1 d . . .
O30 O 0.8166(7) 0.6830(5) 0.5679(4) 0.0171(16) Uani 1 1 d . . .
O31 O 0.5092(7) 0.8047(6) 0.5970(4) 0.0206(18) Uani 1 1 d . . .
O32 O 0.3175(6) 0.7840(5) 0.7280(4) 0.0186(17) Uani 1 1 d . . .
O33 O 0.5107(7) 0.7289(5) 0.8698(4) 0.0178(16) Uani 1 1 d . . .
O34 O 0.6729(7) 0.7725(6) 0.9133(4) 0.0182(17) Uani 1 1 d . . .
O35 O 0.8911(6) 0.7319(5) 0.8443(4) 0.0172(16) Uani 1 1 d . . .
O36 O 0.8876(7) 0.7855(6) 0.6418(4) 0.0195(17) Uani 1 1 d . . .
O37 O 0.6684(7) 0.8766(6) 0.5685(4) 0.0184(17) Uani 1 1 d . . .
O38 O 0.3602(7) 0.9341(5) 0.6668(4) 0.0174(16) Uani 1 1 d . . .
O39 O 0.3666(6) 0.8947(6) 0.8089(4) 0.0183(17) Uani 1 1 d . . .
O40 O 0.2950(6) 1.0781(5) 0.7466(4) 0.0172(16) Uani 1 1 d . . .
O41 O 0.4911(7) 0.9405(6) 0.8841(4) 0.0183(17) Uani 1 1 d . . .
O42 O 0.7957(7) 0.8840(6) 0.9182(4) 0.0177(16) Uani 1 1 d . . .
O43 O 0.9094(6) 0.8559(5) 0.7533(4) 0.0164(16) Uani 1 1 d . . .
O44 O 0.7950(7) 0.9782(6) 0.5907(4) 0.0198(17) Uani 1 1 d . . .
O45 O 0.4901(7) 1.0185(6) 0.6099(4) 0.0186(17) Uani 1 1 d . . .
O46 O 0.4112(7) 1.1676(6) 0.6821(4) 0.0178(16) Uani 1 1 d . . .
O47 O 0.4183(7) 1.1245(6) 0.8312(4) 0.0202(17) Uani 1 1 d . . .
O48 O 0.6049(7) 1.0492(6) 0.8976(4) 0.0191(17) Uani 1 1 d . . .
O49 O 0.8335(6) 1.0063(6) 0.8242(4) 0.0180(17) Uani 1 1 d . . .
O50 O 0.8341(6) 1.0373(5) 0.7002(4) 0.0170(16) Uani 1 1 d . . .
O51 O 0.6010(7) 1.1323(6) 0.6240(4) 0.0202(17) Uani 1 1 d . . .
O52 O 0.4750(7) 1.2614(6) 0.7695(4) 0.0194(17) Uani 1 1 d . . .
O53 O 0.6650(7) 1.2246(5) 0.7055(4) 0.0180(17) Uani 1 1 d . . .
O54 O 0.6727(7) 1.1853(6) 0.8317(4) 0.0194(17) Uani 1 1 d . . .
O55 O 0.6628(6) 0.5851(5) 0.7226(4) 0.0158(16) Uani 1 1 d . . .
O56 O 0.7120(6) 0.6905(6) 0.7936(4) 0.0159(16) Uani 1 1 d . . .
O57 O 0.7105(6) 0.7252(5) 0.6730(4) 0.0163(16) Uani 1 1 d . . .
O58 O 0.5277(7) 0.7607(6) 0.7324(4) 0.0172(16) Uani 1 1 d . . .
O59 O 0.6192(6) 1.0778(5) 0.7591(4) 0.0119(15) Uani 1 1 d . . .
O60 O 0.5097(6) 0.9739(5) 0.7480(3) 0.0121(15) Uani 1 1 d . . .
O61 O 0.6946(6) 0.9033(5) 0.8101(4) 0.0132(15) Uani 1 1 d . . .
O62 O 0.6931(6) 0.9371(5) 0.6893(3) 0.0127(15) Uani 1 1 d . . .
O63 O 0.6040(16) 0.3436(13) 0.9822(9) 0.104(6) Uani 1 1 d . . .
O64 O 0.436(5) 0.525(3) 0.9486(17) 0.30(3) Uani 1 1 d . . .
O66 O 0.0955(9) 0.9849(8) 0.8341(5) 0.039(2) Uani 1 1 d . . .
O67 O 0.1546(8) 0.9577(8) 0.9651(5) 0.048(3) Uani 1 1 d . . .
O68 O 0.0909(9) 1.1738(7) 0.9659(5) 0.041(3) Uani 1 1 d . . .
O69 O 0.0392(9) 1.2015(8) 0.8339(5) 0.040(3) Uani 1 1 d . . .
O70 O -0.0719(8) 1.0982(8) 0.9192(5) 0.037(2) Uani 1 1 d . . .
O71 O 0.9856(12) 0.1710(9) 0.6357(6) 0.066(4) Uani 1 1 d . . .
O72 O 0.9637(11) 0.3378(9) 0.5520(6) 0.057(3) Uani 1 1 d . . .
O73 O 0.8899(9) 0.2546(8) 0.4484(5) 0.043(3) Uani 1 1 d . . .
O74 O 0.9060(15) 0.0864(9) 0.5243(8) 0.093(6) Uani 1 1 d . . .
O75 O 1.1056(9) 0.1362(10) 0.5189(6) 0.060(4) Uani 1 1 d . . .
O76 O 0.7779(10) 0.2793(10) 0.5712(7) 0.061(4) Uani 1 1 d . . .
O1W O 0.1172(9) 0.9966(8) 0.7038(6) 0.046(3) Uani 1 1 d . . .
O2W O 0.5840(10) 0.2998(9) 0.5140(5) 0.047(3) Uani 1 1 d . . .
O3W O 0.1648(10) 0.3515(9) 0.5952(6) 0.056(3) Uani 1 1 d . . .
O4W O 0.1624(13) 0.4149(10) 0.7068(7) 0.074(4) Uani 1 1 d . . .
O5W O -0.2048(12) 1.2939(10) 0.9066(7) 0.073(4) Uani 1 1 d . . .
O6W O 0.1858(12) 0.4883(9) 0.5063(7) 0.067(4) Uani 1 1 d . . .
O7W O 0.1967(12) 0.2888(10) 0.8044(8) 0.080(5) Uani 1 1 d . . .
O8W O 0.3073(13) 0.5676(15) 0.5740(9) 0.100(6) Uani 1 1 d . . .
O9W O 0.1563(14) 0.6877(13) 0.7465(13) 0.129(9) Uani 1 1 d . . .
O10W O 0.2863(19) 0.5145(13) 0.7093(12) 0.126(8) Uani 1 1 d . . .
O11W O 0.221(2) 0.308(2) 0.9292(11) 0.163(10) Uani 1 1 d . . .
O12W O 0.3795(9) 0.8542(10) 0.9803(5) 0.050(3) Uani 1 1 d . . .
O13W O 0.178(4) 0.631(3) 0.922(3) 0.34(3) Uani 1 1 d . . .
O14W O 0.301(3) 0.476(3) 0.876(3) 0.30(3) Uani 1 1 d . . .
O15W O -0.084(3) 1.369(2) 0.979(4) 0.18(3) Uani 0.50 1 d P . .
O16W O 0.049(6) 1.464(6) 0.989(3) 0.21(3) Uani 0.50 1 d P . .

loop_
_atom_site_aniso_label
_atom_site_aniso_U_11
_atom_site_aniso_U_22
_atom_site_aniso_U_33
_atom_site_aniso_U_23
_atom_site_aniso_U_13
_atom_site_aniso_U_12
P1 0.0095(13) 0.0102(12) 0.0122(14) -0.0001(10) -0.0004(10) -0.0036(10)
P2 0.0097(13) 0.0113(12) 0.0079(13) -0.0021(10) 0.0026(10) -0.0056(10)
Ni1 0.0266(11) 0.0247(10) 0.0220(11) -0.0046(7) 0.0083(7) -0.0097(8)
Ni2 0.0137(9) 0.0259(10) 0.0170(10) 0.0008(7) 0.0037(6) -0.0075(7)
W1 0.0246(4) 0.0151(3) 0.0199(4) -0.0005(2) 0.0039(3) -0.0111(3)
W2 0.0193(4) 0.0117(3) 0.0217(4) -0.0020(2) 0.0011(2) -0.0046(3)
W3 0.0239(4) 0.0155(3) 0.0179(4) -0.0038(2) -0.0006(3) -0.0105(3)
W4 0.0202(2) 0.0195(2) 0.0127(2) 0.00136(17) 0.00111(18) -0.00845(19)
W5 0.0152(2) 0.0166(2) 0.0172(2) 0.00135(17) -0.00182(17) -0.00505(18)
W6 0.0154(2) 0.0173(2) 0.0158(2) -0.00197(17) 0.00441(17) -0.00517(18)
W7 0.0192(2) 0.0172(2) 0.0112(2) -0.00260(17) 0.00178(17) -0.00779(18)
W8 0.0145(2) 0.0195(2) 0.0172(2) -0.00281(18) -0.00093(17) -0.00745(18)
W9 0.0148(2) 0.0199(2) 0.0179(2) -0.00205(18) 0.00376(18) -0.00855(18)
W10 0.0150(2) 0.0197(2) 0.0103(2) -0.00147(17) 0.00045(16) -0.00739(18)
W11 0.0126(2) 0.0187(2) 0.0141(2) 0.00022(17) -0.00109(17) -0.00721(18)
W12 0.0133(2) 0.0181(2) 0.0143(2) -0.00195(17) 0.00398(17) -0.00719(18)
W13 0.0175(2) 0.0165(2) 0.0111(2) 0.00076(16) 0.00139(17) -0.00666(18)
W14 0.0129(2) 0.0170(2) 0.0148(2) -0.00001(17) -0.00167(17) -0.00563(17)
W15 0.0109(2) 0.0185(2) 0.0146(2) -0.00218(17) 0.00247(16) -0.00536(17)
W16 0.0205(4) 0.0165(4) 0.0168(4) -0.0060(2) 0.0037(2) -0.0083(3)
W17 0.0154(4) 0.0160(3) 0.0216(4) -0.0030(2) 0.0004(2) -0.0096(3)
W18 0.0189(4) 0.0123(3) 0.0174(4) 0.0004(2) -0.0019(2) -0.0063(3)
Mo1 0.0246(4) 0.0151(3) 0.0199(4) -0.0005(2) 0.0039(3) -0.0111(3)
Mo2 0.0193(4) 0.0117(3) 0.0217(4) -0.0020(2) 0.0011(2) -0.0046(3)
Mo3 0.0239(4) 0.0155(3) 0.0179(4) -0.0038(2) -0.0006(3) -0.0105(3)
Mo16 0.0205(4) 0.0165(4) 0.0168(4) -0.0060(2) 0.0037(2) -0.0083(3)
Mo17 0.0154(4) 0.0160(3) 0.0216(4) -0.0030(2) 0.0004(2) -0.0096(3)
Mo18 0.0189(4) 0.0123(3) 0.0174(4) 0.0004(2) -0.0019(2) -0.0063(3)
O1 0.041(6) 0.020(4) 0.041(6) -0.001(4) 0.012(4) -0.021(4)
O2 0.025(5) 0.020(4) 0.037(6) 0.005(4) -0.006(4) 0.001(4)
O3 0.035(5) 0.020(4) 0.031(5) -0.010(4) -0.002(4) -0.013(4)
O4 0.033(5) 0.033(5) 0.015(5) 0.006(4) 0.000(4) -0.016(4)
O5 0.017(4) 0.029(5) 0.034(5) -0.002(4) 0.001(4) -0.005(4)
O6 0.020(4) 0.034(5) 0.024(5) -0.007(4) 0.009(4) -0.012(4)
O7 0.028(5) 0.031(5) 0.019(5) -0.002(4) -0.004(4) -0.011(4)
O8 0.019(4) 0.028(4) 0.029(5) -0.013(4) -0.002(4) -0.007(4)
O9 0.020(4) 0.022(4) 0.030(5) -0.009(4) 0.008(4) -0.010(4)
O10 0.030(5) 0.036(5) 0.007(4) -0.005(3) 0.005(3) -0.009(4)
O11 0.021(5) 0.025(4) 0.032(5) 0.010(4) -0.005(4) -0.007(4)
O12 0.025(5) 0.026(4) 0.029(5) 0.000(4) 0.004(4) -0.013(4)
O13 0.028(5) 0.027(5) 0.025(5) 0.011(4) -0.006(4) -0.007(4)
O14 0.020(4) 0.029(4) 0.023(5) -0.003(4) -0.001(3) -0.010(4)
O15 0.018(4) 0.021(4) 0.026(5) -0.001(3) 0.004(3) -0.010(3)
O16 0.039(5) 0.024(4) 0.018(5) -0.007(3) 0.010(4) -0.017(4)
O17 0.016(4) 0.015(4) 0.038(5) -0.006(4) 0.002(4) -0.009(3)
O18 0.031(5) 0.016(4) 0.035(6) 0.006(4) 0.001(4) -0.010(4)
O19 0.027(5) 0.012(4) 0.021(4) -0.004(3) 0.005(3) -0.011(3)
O20 0.021(4) 0.018(4) 0.026(5) 0.002(3) 0.001(4) -0.007(3)
O21 0.022(4) 0.020(4) 0.023(5) -0.004(3) 0.007(3) -0.006(3)
O22 0.030(5) 0.027(4) 0.031(5) -0.005(4) 0.000(4) -0.020(4)
O23 0.022(4) 0.024(4) 0.016(4) -0.010(3) 0.007(3) -0.002(4)
O24 0.017(4) 0.016(4) 0.016(4) -0.007(3) 0.008(3) -0.004(3)
O25 0.021(4) 0.018(4) 0.017(4) 0.000(3) -0.001(3) -0.008(3)
O26 0.021(4) 0.015(4) 0.024(5) -0.003(3) 0.002(3) -0.007(3)
O27 0.018(4) 0.012(3) 0.017(4) -0.004(3) 0.001(3) -0.003(3)
O28 0.021(4) 0.012(4) 0.017(4) 0.009(3) -0.007(3) -0.005(3)
O29 0.018(4) 0.021(4) 0.008(4) -0.006(3) 0.006(3) -0.005(3)
O30 0.019(4) 0.013(4) 0.017(4) -0.003(3) 0.007(3) -0.004(3)
O31 0.025(5) 0.018(4) 0.022(5) -0.004(3) -0.008(3) -0.011(3)
O32 0.017(4) 0.014(4) 0.027(5) -0.004(3) 0.001(3) -0.008(3)
O33 0.021(4) 0.014(4) 0.017(4) -0.004(3) 0.005(3) -0.006(3)
O34 0.020(4) 0.020(4) 0.017(4) -0.003(3) 0.001(3) -0.010(3)
O35 0.018(4) 0.011(3) 0.021(4) 0.006(3) 0.000(3) -0.006(3)
O36 0.019(4) 0.013(4) 0.024(5) -0.003(3) 0.006(3) -0.004(3)
O37 0.023(4) 0.016(4) 0.018(4) 0.001(3) 0.002(3) -0.011(3)
O38 0.022(4) 0.014(4) 0.014(4) 0.002(3) -0.003(3) -0.007(3)
O39 0.015(4) 0.019(4) 0.021(4) -0.004(3) 0.003(3) -0.007(3)
O40 0.016(4) 0.017(4) 0.017(4) -0.001(3) 0.002(3) -0.004(3)
O41 0.024(4) 0.019(4) 0.015(4) -0.001(3) 0.004(3) -0.012(3)
O42 0.023(4) 0.020(4) 0.010(4) -0.001(3) -0.003(3) -0.008(3)
O43 0.018(4) 0.014(4) 0.019(4) -0.002(3) 0.003(3) -0.008(3)
O44 0.021(4) 0.023(4) 0.015(4) 0.001(3) 0.006(3) -0.009(3)
O45 0.024(4) 0.016(4) 0.015(4) 0.002(3) -0.009(3) -0.008(3)
O46 0.020(4) 0.020(4) 0.013(4) 0.000(3) 0.001(3) -0.007(3)
O47 0.023(4) 0.017(4) 0.022(5) -0.002(3) 0.001(3) -0.010(3)
O48 0.021(4) 0.018(4) 0.021(5) -0.005(3) 0.003(3) -0.009(3)
O49 0.018(4) 0.021(4) 0.016(4) -0.004(3) -0.004(3) -0.008(3)
O50 0.018(4) 0.014(4) 0.020(4) 0.002(3) -0.002(3) -0.008(3)
O51 0.021(4) 0.015(4) 0.025(5) 0.000(3) 0.000(3) -0.008(3)
O52 0.023(4) 0.019(4) 0.018(4) -0.003(3) -0.003(3) -0.010(3)
O53 0.022(4) 0.012(4) 0.021(4) 0.001(3) -0.005(3) -0.008(3)
O54 0.018(4) 0.019(4) 0.023(5) -0.001(3) 0.001(3) -0.010(3)
O55 0.015(4) 0.016(4) 0.014(4) -0.001(3) -0.001(3) -0.003(3)
O56 0.015(4) 0.020(4) 0.014(4) 0.000(3) 0.000(3) -0.008(3)
O57 0.016(4) 0.014(4) 0.021(4) 0.008(3) -0.003(3) -0.010(3)
O58 0.022(4) 0.020(4) 0.012(4) -0.006(3) 0.004(3) -0.010(3)
O59 0.009(4) 0.013(3) 0.012(4) 0.001(3) 0.003(3) -0.003(3)
O60 0.013(4) 0.020(4) 0.006(4) -0.004(3) 0.003(3) -0.009(3)
O61 0.007(4) 0.017(4) 0.016(4) 0.001(3) -0.001(3) -0.006(3)
O62 0.014(4) 0.017(4) 0.009(4) -0.002(3) 0.007(3) -0.009(3)
O63 0.101(14) 0.095(12) 0.108(15) 0.011(11) 0.017(11) -0.038(11)
O64 0.61(8) 0.20(3) 0.18(3) -0.06(3) 0.11(4) -0.26(5)
O66 0.047(6) 0.042(6) 0.039(6) -0.004(5) 0.002(5) -0.028(5)
O67 0.023(5) 0.056(7) 0.047(7) 0.019(5) 0.010(5) -0.001(5)
O68 0.042(6) 0.041(6) 0.027(6) -0.013(4) -0.006(5) -0.001(5)
O69 0.041(6) 0.046(6) 0.036(6) 0.013(5) -0.020(5) -0.023(5)
O70 0.020(5) 0.053(6) 0.035(6) 0.001(5) 0.002(4) -0.011(4)
O71 0.080(10) 0.048(7) 0.033(7) 0.005(5) 0.007(6) 0.010(6)
O72 0.060(8) 0.049(7) 0.069(9) -0.007(6) -0.009(7) -0.027(6)
O73 0.048(7) 0.050(6) 0.038(6) -0.013(5) 0.006(5) -0.024(5)
O74 0.141(14) 0.030(6) 0.117(14) -0.029(7) 0.089(11) -0.042(8)
O75 0.028(6) 0.088(9) 0.048(8) -0.034(7) 0.001(5) -0.001(6)
O76 0.042(7) 0.070(8) 0.075(10) -0.039(7) 0.014(6) -0.019(6)
O1W 0.031(6) 0.045(6) 0.060(8) -0.005(5) 0.012(5) -0.013(5)
O2W 0.055(7) 0.059(7) 0.032(6) -0.004(5) -0.003(5) -0.028(6)
O3W 0.053(7) 0.050(7) 0.062(9) -0.002(6) -0.005(6) -0.019(6)
O4W 0.097(11) 0.051(8) 0.070(10) 0.003(7) 0.008(8) -0.027(8)
O5W 0.061(9) 0.074(9) 0.056(9) -0.004(7) 0.010(7) 0.003(7)
O6W 0.084(10) 0.042(7) 0.070(10) -0.021(6) 0.026(8) -0.016(7)
O7W 0.073(10) 0.062(9) 0.110(13) 0.024(9) -0.009(9) -0.036(8)
O8W 0.053(9) 0.139(15) 0.104(14) -0.009(12) 0.022(9) -0.036(10)
O9W 0.060(11) 0.083(12) 0.26(3) -0.062(15) 0.007(14) -0.031(9)
O10W 0.144(18) 0.071(11) 0.17(2) -0.035(12) -0.020(15) -0.042(12)
O11W 0.19(2) 0.25(3) 0.085(16) 0.019(17) -0.049(16) -0.12(2)
O12W 0.040(6) 0.084(9) 0.024(6) 0.008(6) -0.003(5) -0.026(6)
O13W 0.35(5) 0.21(3) 0.53(8) 0.23(4) -0.25(5) -0.21(4)
O14W 0.12(2) 0.23(4) 0.52(8) 0.17(4) -0.05(3) -0.07(3)
O15W 0.043(19) 0.047(18) 0.44(9) -0.05(3) -0.02(3) 0.010(15)
O16W 0.29(11) 0.26(10) 0.05(4) -0.02(4) -0.06(5) -0.07(7)

loop_
_atom_type_symbol
_atom_type_description
_atom_type_scat_dispersion_real
_atom_type_scat_dispersion_imag
_atom_type_scat_source
H H 0.0000 0.0000 'International Tables Vol C Tables 4.2.6.8 and 6.1.1.4'
O O 0.0106 0.0060 'International Tables Vol C Tables 4.2.6.8 and 6.1.1.4'
P P 0.1023 0.0942 'International Tables Vol C Tables 4.2.6.8 and 6.1.1.4'
Ni Ni 0.3393 1.1124 'International Tables Vol C Tables 4.2.6.8 and 6.1.1.4'
W W -0.8490 6.8722 'International Tables Vol C Tables 4.2.6.8 and 6.1.1.4'
Mo Mo -1.6832 0.6857 'International Tables Vol C Tables 4.2.6.8 and 6.1.1.4'

loop_
_geom_angle_atom_site_label_1
_geom_angle_atom_site_label_2
_geom_angle_atom_site_label_3
_geom_angle
_geom_angle_site_symmetry_1
_geom_angle_site_symmetry_3
_geom_angle_publ_flag
O58 P1 O56 111.2(4) . . ?
O58 P1 O57 111.8(4) . . ?
O56 P1 O57 111.7(4) . . ?
O58 P1 O55 107.0(4) . . ?
O56 P1 O55 107.3(4) . . ?
O57 P1 O55 107.5(4) . . ?
O60 P2 O62 111.4(4) . . ?
O60 P2 O61 111.6(4) . . ?
O62 P2 O61 111.4(4) . . ?
O60 P2 O59 107.9(4) . . ?
O62 P2 O59 107.1(4) . . ?
O61 P2 O59 107.2(4) . . ?
O76 Ni1 O71 88.1(6) . . ?
O76 Ni1 O72 90.0(5) . . ?
O71 Ni1 O72 87.0(5) . . ?
O76 Ni1 O73 91.4(5) . . ?
O71 Ni1 O73 178.9(5) . . ?
O72 Ni1 O73 92.0(5) . . ?
O76 Ni1 O75 175.9(6) . . ?
O71 Ni1 O75 88.0(5) . . ?
O72 Ni1 O75 90.9(5) . . ?
O73 Ni1 O75 92.6(5) . . ?
O76 Ni1 O74 89.3(5) . . ?
O71 Ni1 O74 97.8(6) . . ?
O72 Ni1 O74 175.1(6) . . ?
O73 Ni1 O74 83.2(6) . . ?
O75 Ni1 O74 90.1(6) . . ?
O68 Ni2 O66 178.4(4) . . ?
O68 Ni2 O69 87.7(4) . . ?
O66 Ni2 O69 93.0(4) . . ?
O68 Ni2 O15 91.1(4) . . ?
O66 Ni2 O15 90.4(4) . . ?
O69 Ni2 O15 88.3(4) . . ?
O68 Ni2 O67 92.1(5) . . ?
O66 Ni2 O67 87.2(5) . . ?
O69 Ni2 O67 178.7(4) . . ?
O15 Ni2 O67 90.4(4) . . ?
O68 Ni2 O70 91.7(4) . . ?
O66 Ni2 O70 86.9(4) . . ?
O69 Ni2 O70 90.9(4) . . ?
O15 Ni2 O70 177.1(4) . . ?
O67 Ni2 O70 90.4(4) . . ?
O1 W1 O22 102.0(4) . . ?
O1 W1 O19 102.0(4) . . ?
O22 W1 O19 92.1(4) . . ?
O1 W1 O20 102.2(4) . . ?
O22 W1 O20 155.8(3) . . ?
O19 W1 O20 85.0(3) . . ?
O1 W1 O21 100.3(4) . . ?
O22 W1 O21 89.2(4) . . ?
O19 W1 O21 156.9(3) . . ?
O20 W1 O21 84.3(3) . . ?
O1 W1 O55 171.7(4) . . ?
O22 W1 O55 73.9(3) . . ?
O19 W1 O55 85.5(3) . . ?
O20 W1 O55 81.9(3) . . ?
O21 W1 O55 72.7(3) . . ?
O2 W2 O25 103.3(4) . . ?
O2 W2 O21 102.1(4) . . ?
O25 W2 O21 92.4(4) . . ?
O2 W2 O24 101.1(4) . . ?
O25 W2 O24 85.5(3) . . ?
O21 W2 O24 156.6(3) . . ?
O2 W2 O23 100.4(4) . . ?
O25 W2 O23 155.7(3) . . ?
O21 W2 O23 87.7(4) . . ?
O24 W2 O23 84.8(3) . . ?
O2 W2 O55 171.2(4) . . ?
O25 W2 O55 84.9(3) . . ?
O21 W2 O55 74.0(3) . . ?
O24 W2 O55 82.6(3) . . ?
O23 W2 O55 71.8(3) . . ?
O3 W3 O27 102.8(4) . . ?
O3 W3 O23 100.2(4) . . ?
O27 W3 O23 92.7(3) . . ?
O3 W3 O26 102.1(4) . . ?
O27 W3 O26 87.1(3) . . ?
O23 W3 O26 157.2(3) . . ?
O3 W3 O22 100.5(4) . . ?
O27 W3 O22 156.4(3) . . ?
O23 W3 O22 86.2(4) . . ?
O26 W3 O22 85.1(4) . . ?
O3 W3 O55 170.1(3) . . ?
O27 W3 O55 85.2(3) . . ?
O23 W3 O55 73.3(3) . . ?
O26 W3 O55 83.9(3) . . ?
O22 W3 O55 71.9(3) . . ?
O4 W4 O20 100.5(4) . . ?
O4 W4 O28 99.8(4) . . ?
O20 W4 O28 92.7(3) . . ?
O4 W4 O33 102.6(4) . . ?
O20 W4 O33 87.1(3) . . ?
O28 W4 O33 157.3(3) . . ?
O4 W4 O34 96.3(4) . . ?
O20 W4 O34 162.6(3) . . ?
O28 W4 O34 88.7(3) . . ?
O33 W4 O34 85.0(3) . . ?
O4 W4 O56 172.3(3) . . ?
O20 W4 O56 82.7(3) . . ?
O28 W4 O56 72.9(3) . . ?
O33 W4 O56 84.5(3) . . ?
O34 W4 O56 81.2(3) . . ?
O5 W5 O35 99.7(4) . . ?
O5 W5 O29 101.8(4) . . ?
O35 W5 O29 92.4(3) . . ?
O5 W5 O28 100.1(4) . . ?
O35 W5 O28 92.0(3) . . ?
O29 W5 O28 156.6(3) . . ?
O5 W5 O25 96.0(4) . . ?
O35 W5 O25 164.3(3) . . ?
O29 W5 O25 83.8(3) . . ?
O28 W5 O25 85.8(3) . . ?
O5 W5 O56 171.8(4) . . ?
O35 W5 O56 84.6(3) . . ?
O29 W5 O56 84.9(3) . . ?
O28 W5 O56 72.6(3) . . ?
O25 W5 O56 79.9(3) . . ?
O6 W6 O24 100.3(4) . . ?
O6 W6 O30 100.7(4) . . ?
O24 W6 O30 93.1(3) . . ?
O6 W6 O29 102.3(4) . . ?
O24 W6 O29 88.2(3) . . ?
O30 W6 O29 156.3(3) . . ?
O6 W6 O36 96.4(4) . . ?
O24 W6 O36 163.0(3) . . ?
O30 W6 O36 87.2(3) . . ?
O29 W6 O36 84.9(3) . . ?
O6 W6 O57 172.8(4) . . ?
O24 W6 O57 83.6(3) . . ?
O30 W6 O57 72.9(3) . . ?
O29 W6 O57 83.8(3) . . ?
O36 W6 O57 80.3(3) . . ?
O7 W7 O37 100.5(4) . . ?
O7 W7 O31 102.3(4) . . ?
O37 W7 O31 93.1(3) . . ?
O7 W7 O30 100.2(4) . . ?
O37 W7 O30 92.2(3) . . ?
O31 W7 O30 155.6(3) . . ?
O7 W7 O27 94.9(4) . . ?
O37 W7 O27 164.6(3) . . ?
O31 W7 O27 83.5(3) . . ?
O30 W7 O27 85.1(3) . . ?
O7 W7 O57 171.0(4) . . ?
O37 W7 O57 85.5(3) . . ?
O31 W7 O57 83.8(3) . . ?
O30 W7 O57 72.8(3) . . ?
O27 W7 O57 79.2(3) . . ?
O8 W8 O26 98.5(4) . . ?
O8 W8 O31 103.5(4) . . ?
O26 W8 O31 86.7(3) . . ?
O8 W8 O32 99.9(4) . . ?
O26 W8 O32 92.8(3) . . ?
O31 W8 O32 156.4(3) . . ?
O8 W8 O38 97.4(4) . . ?
O26 W8 O38 163.6(3) . . ?
O31 W8 O38 85.8(3) . . ?
O32 W8 O38 88.3(3) . . ?
O8 W8 O58 173.6(4) . . ?
O26 W8 O58 82.8(3) . . ?
O31 W8 O58 82.8(3) . . ?
O32 W8 O58 73.8(3) . . ?
O38 W8 O58 81.8(3) . . ?
O9 W9 O33 101.5(4) . . ?
O9 W9 O39 99.4(4) . . ?
O33 W9 O39 89.1(3) . . ?
O9 W9 O32 99.1(4) . . ?
O33 W9 O32 159.2(3) . . ?
O39 W9 O32 90.1(3) . . ?
O9 W9 O19 97.6(4) . . ?
O33 W9 O19 87.1(3) . . ?
O39 W9 O19 163.0(3) . . ?
O32 W9 O19 87.7(3) . . ?
O9 W9 O58 172.8(3) . . ?
O33 W9 O58 85.5(3) . . ?
O39 W9 O58 82.1(3) . . ?
O32 W9 O58 73.8(3) . . ?
O19 W9 O58 81.1(3) . . ?
O10 W10 O34 98.9(4) . . ?
O10 W10 O41 102.6(4) . . ?
O34 W10 O41 90.9(3) . . ?
O10 W10 O42 99.5(4) . . ?
O34 W10 O42 91.4(3) . . ?
O41 W10 O42 157.2(3) . . ?
O10 W10 O48 97.4(4) . . ?
O34 W10 O48 163.7(3) . . ?
O41 W10 O48 84.6(3) . . ?
O42 W10 O48 86.9(3) . . ?
O10 W10 O61 171.9(3) . . ?
O34 W10 O61 83.9(3) . . ?
O41 W10 O61 84.9(3) . . ?
O42 W10 O61 72.8(3) . . ?
O48 W10 O61 80.0(3) . . ?
O11 W11 O49 99.8(4) . . ?
O11 W11 O43 102.8(4) . . ?
O49 W11 O43 88.2(3) . . ?
O11 W11 O42 99.2(4) . . ?
O49 W11 O42 92.6(3) . . ?
O43 W11 O42 157.5(3) . . ?
O11 W11 O35 96.2(4) . . ?
O49 W11 O35 163.7(3) . . ?
O43 W11 O35 84.9(3) . . ?
O42 W11 O35 88.3(3) . . ?
O11 W11 O61 173.0(4) . . ?
O49 W11 O61 83.1(3) . . ?
O43 W11 O61 83.6(3) . . ?
O42 W11 O61 74.2(3) . . ?
O35 W11 O61 81.4(3) . . ?
O12 W12 O36 100.2(4) . . ?
O12 W12 O43 101.7(4) . . ?
O36 W12 O43 92.7(3) . . ?
O12 W12 O44 98.8(4) . . ?
O36 W12 O44 92.1(4) . . ?
O43 W12 O44 157.8(3) . . ?
O12 W12 O50 95.2(4) . . ?
O36 W12 O50 164.6(3) . . ?
O43 W12 O50 84.0(3) . . ?
O44 W12 O50 85.5(3) . . ?
O12 W12 O62 171.5(3) . . ?
O36 W12 O62 84.7(3) . . ?
O43 W12 O62 85.0(3) . . ?
O44 W12 O62 73.9(3) . . ?
O50 W12 O62 80.1(3) . . ?
O13 W13 O51 99.7(4) . . ?
O13 W13 O45 104.3(4) . . ?
O51 W13 O45 88.1(3) . . ?
O13 W13 O44 98.9(4) . . ?
O51 W13 O44 92.5(3) . . ?
O45 W13 O44 156.3(3) . . ?
O13 W13 O37 97.4(4) . . ?
O51 W13 O37 162.7(3) . . ?
O45 W13 O37 84.6(3) . . ?
O44 W13 O37 88.0(3) . . ?
O13 W13 O62 171.3(4) . . ?
O51 W13 O62 83.1(3) . . ?
O45 W13 O62 83.9(3) . . ?
O44 W13 O62 72.7(3) . . ?
O37 W13 O62 80.6(3) . . ?
O14 W14 O45 102.1(4) . . ?
O14 W14 O38 99.5(4) . . ?
O45 W14 O38 91.4(3) . . ?
O14 W14 O40 101.5(4) . . ?
O45 W14 O40 155.9(3) . . ?
O38 W14 O40 89.3(3) . . ?
O14 W14 O46 97.2(4) . . ?
O45 W14 O46 86.5(3) . . ?
O38 W14 O46 163.2(3) . . ?
O40 W14 O46 85.9(3) . . ?
O14 W14 O60 172.8(3) . . ?
O45 W14 O60 84.6(3) . . ?
O38 W14 O60 82.8(3) . . ?
O40 W14 O60 71.6(3) . . ?
O46 W14 O60 80.3(3) . . ?
O15 W15 O47 98.1(4) . . ?
O15 W15 O40 98.9(4) . . ?
O47 W15 O40 91.5(3) . . ?
O15 W15 O41 101.5(4) . . ?
O47 W15 O41 87.4(3) . . ?
O40 W15 O41 159.5(3) . . ?
O15 W15 O39 98.3(4) . . ?
O47 W15 O39 163.1(3) . . ?
O40 W15 O39 89.9(3) . . ?
O41 W15 O39 85.4(3) . . ?
O15 W15 O60 173.3(3) . . ?
O47 W15 O60 82.5(3) . . ?
O40 W15 O60 74.4(3) . . ?
O41 W15 O60 85.1(3) . . ?
O39 W15 O60 81.8(3) . . ?
O16 W16 O48 102.0(4) . . ?
O16 W16 O54 101.9(4) . . ?
O48 W16 O54 93.5(3) . . ?
O16 W16 O47 102.6(4) . . ?
O48 W16 O47 85.9(3) . . ?
O54 W16 O47 155.1(4) . . ?
O16 W16 O52 99.5(4) . . ?
O48 W16 O52 157.9(3) . . ?
O54 W16 O52 86.7(3) . . ?
O47 W16 O52 84.7(3) . . ?
O16 W16 O59 171.2(3) . . ?
O48 W16 O59 85.7(3) . . ?
O54 W16 O59 73.2(3) . . ?
O47 W16 O59 81.9(3) . . ?
O52 W16 O59 73.1(3) . . ?
O17 W17 O50 102.8(4) . . ?
O17 W17 O53 102.1(4) . . ?
O50 W17 O53 94.7(3) . . ?
O17 W17 O54 99.5(4) . . ?
O50 W17 O54 156.5(3) . . ?
O53 W17 O54 87.8(4) . . ?
O17 W17 O49 100.2(4) . . ?
O50 W17 O49 85.1(3) . . ?
O53 W17 O49 157.2(3) . . ?
O54 W17 O49 83.6(3) . . ?
O17 W17 O59 171.8(3) . . ?
O50 W17 O59 85.2(3) . . ?
O53 W17 O59 75.2(3) . . ?
O54 W17 O59 72.8(3) . . ?
O49 W17 O59 82.0(3) . . ?
O18 W18 O52 102.8(4) . . ?
O18 W18 O46 102.3(4) . . ?
O52 W18 O46 92.9(3) . . ?
O18 W18 O51 101.9(4) . . ?
O52 W18 O51 155.0(3) . . ?
O46 W18 O51 85.5(3) . . ?
O18 W18 O53 100.9(4) . . ?
O52 W18 O53 87.7(3) . . ?
O46 W18 O53 156.0(3) . . ?
O51 W18 O53 83.9(3) . . ?
O18 W18 O59 172.4(4) . . ?
O52 W18 O59 73.7(3) . . ?
O46 W18 O59 84.8(3) . . ?
O51 W18 O59 81.3(3) . . ?
O53 W18 O59 72.4(3) . . ?
W15 O15 Ni2 151.2(5) . . ?
W1 O19 W9 151.1(4) . . ?
W4 O20 W1 152.3(5) . . ?
W2 O21 W1 122.6(4) . . ?
W1 O22 W3 123.5(4) . . ?
W3 O23 W2 123.4(4) . . ?
W6 O24 W2 149.4(4) . . ?
W2 O25 W5 153.3(4) . . ?
W8 O26 W3 149.3(5) . . ?
W3 O27 W7 151.2(4) . . ?
W4 O28 W5 123.6(4) . . ?
W5 O29 W6 151.7(4) . . ?
W6 O30 W7 123.5(4) . . ?
W7 O31 W8 154.6(5) . . ?
W8 O32 W9 122.0(4) . . ?
W9 O33 W4 148.7(4) . . ?
W10 O34 W4 162.7(5) . . ?
W5 O35 W11 162.4(5) . . ?
W12 O36 W6 162.0(5) . . ?
W7 O37 W13 162.1(5) . . ?
W14 O38 W8 161.8(5) . . ?
W9 O39 W15 164.1(5) . . ?
W15 O40 W14 123.3(4) . . ?
W10 O41 W15 150.8(4) . . ?
W11 O42 W10 122.1(4) . . ?
W11 O43 W12 151.9(4) . . ?
W13 O44 W12 122.1(4) . . ?
W14 O45 W13 150.5(4) . . ?
W18 O46 W14 152.1(5) . . ?
W15 O47 W16 150.2(5) . . ?
W16 O48 W10 152.1(4) . . ?
W11 O49 W17 148.7(4) . . ?
W17 O50 W12 153.3(4) . . ?
W13 O51 W18 150.7(5) . . ?
W18 O52 W16 123.3(4) . . ?
W17 O53 W18 122.6(4) . . ?
W16 O54 W17 122.8(4) . . ?
P1 O55 W3 124.1(4) . . ?
P1 O55 W2 124.9(4) . . ?
W3 O55 W2 91.4(3) . . ?
P1 O55 W1 125.0(4) . . ?
W3 O55 W1 90.7(3) . . ?
W2 O55 W1 90.6(3) . . ?
P1 O56 W4 127.4(4) . . ?
P1 O56 W5 128.4(4) . . ?
W4 O56 W5 90.7(3) . . ?
P1 O57 W7 129.2(4) . . ?
P1 O57 W6 126.6(4) . . ?
W7 O57 W6 90.7(3) . . ?
P1 O58 W9 129.0(4) . . ?
P1 O58 W8 127.4(4) . . ?
W9 O58 W8 90.4(3) . . ?
P2 O59 W17 125.6(4) . . ?
P2 O59 W16 124.5(4) . . ?
W17 O59 W16 91.1(3) . . ?
P2 O59 W18 125.3(4) . . ?
W17 O59 W18 89.8(2) . . ?
W16 O59 W18 89.8(2) . . ?
P2 O60 W15 128.0(4) . . ?
P2 O60 W14 127.7(4) . . ?
W15 O60 W14 90.4(2) . . ?
P2 O61 W11 127.6(4) . . ?
P2 O61 W10 128.3(4) . . ?
W11 O61 W10 90.8(3) . . ?
P2 O62 W12 128.8(4) . . ?
P2 O62 W13 126.5(4) . . ?
W12 O62 W13 91.1(2) . . ?

loop_
_geom_bond_atom_site_label_1
_geom_bond_atom_site_label_2
_geom_bond_distance
_geom_bond_site_symmetry_2
_geom_bond_publ_flag
P1 O58 1.517(8) . ?
P1 O56 1.528(8) . ?
P1 O57 1.535(8) . ?
P1 O55 1.575(8) . ?
P2 O60 1.519(7) . ?
P2 O62 1.536(8) . ?
P2 O61 1.536(8) . ?
P2 O59 1.558(7) . ?
Ni1 O76 2.013(12) . ?
Ni1 O71 2.032(12) . ?
Ni1 O72 2.038(11) . ?
Ni1 O73 2.044(11) . ?
Ni1 O75 2.061(11) . ?
Ni1 O74 2.100(13) . ?
Ni2 O68 2.028(10) . ?
Ni2 O66 2.037(10) . ?
Ni2 O69 2.041(10) . ?
Ni2 O15 2.052(8) . ?
Ni2 O67 2.051(10) . ?
Ni2 O70 2.099(9) . ?
W1 O1 1.680(8) . ?
W1 O22 1.839(9) . ?
W1 O19 1.872(8) . ?
W1 O20 1.937(8) . ?
W1 O21 1.956(8) . ?
W1 O55 2.382(8) . ?
W2 O2 1.704(8) . ?
W2 O25 1.860(8) . ?
W2 O21 1.894(8) . ?
W2 O24 1.958(8) . ?
W2 O23 1.965(8) . ?
W2 O55 2.370(7) . ?
W3 O3 1.700(8) . ?
W3 O27 1.847(8) . ?
W3 O23 1.881(8) . ?
W3 O26 1.927(8) . ?
W3 O22 1.992(9) . ?
W3 O55 2.364(7) . ?
W4 O4 1.710(8) . ?
W4 O20 1.873(8) . ?
W4 O28 1.900(8) . ?
W4 O33 1.930(8) . ?
W4 O34 1.959(7) . ?
W4 O56 2.361(8) . ?
W5 O5 1.705(8) . ?
W5 O35 1.854(7) . ?
W5 O29 1.885(8) . ?
W5 O28 1.914(8) . ?
W5 O25 1.970(8) . ?
W5 O56 2.365(7) . ?
W6 O6 1.688(8) . ?
W6 O24 1.853(7) . ?
W6 O30 1.891(8) . ?
W6 O29 1.900(8) . ?
W6 O36 1.971(7) . ?
W6 O57 2.366(8) . ?
W7 O7 1.711(9) . ?
W7 O37 1.846(7) . ?
W7 O31 1.871(9) . ?
W7 O30 1.917(8) . ?
W7 O27 2.016(7) . ?
W7 O57 2.352(8) . ?
W8 O8 1.701(8) . ?
W8 O26 1.883(7) . ?
W8 O31 1.901(9) . ?
W8 O32 1.910(8) . ?
W8 O38 1.952(7) . ?
W8 O58 2.375(8) . ?
W9 O9 1.706(8) . ?
W9 O33 1.875(8) . ?
W9 O39 1.879(8) . ?
W9 O32 1.931(8) . ?
W9 O19 1.948(7) . ?
W9 O58 2.360(8) . ?
W10 O10 1.695(8) . ?
W10 O34 1.847(8) . ?
W10 O41 1.895(8) . ?
W10 O42 1.933(8) . ?
W10 O48 1.967(7) . ?
W10 O61 2.375(8) . ?
W11 O11 1.712(8) . ?
W11 O49 1.859(8) . ?
W11 O43 1.890(8) . ?
W11 O42 1.901(8) . ?
W11 O35 1.951(7) . ?
W11 O61 2.336(7) . ?
W12 O12 1.704(8) . ?
W12 O36 1.841(8) . ?
W12 O43 1.893(8) . ?
W12 O44 1.928(8) . ?
W12 O50 1.976(7) . ?
W12 O62 2.332(7) . ?
W13 O13 1.698(9) . ?
W13 O51 1.874(8) . ?
W13 O45 1.916(8) . ?
W13 O44 1.923(8) . ?
W13 O37 1.948(7) . ?
W13 O62 2.387(7) . ?
W14 O14 1.712(8) . ?
W14 O45 1.857(9) . ?
W14 O38 1.864(7) . ?
W14 O40 1.925(8) . ?
W14 O46 1.956(8) . ?
W14 O60 2.417(7) . ?
W15 O15 1.723(8) . ?
W15 O47 1.890(7) . ?
W15 O40 1.897(8) . ?
W15 O41 1.906(8) . ?
W15 O39 1.907(7) . ?
W15 O60 2.320(7) . ?
W16 O16 1.683(8) . ?
W16 O48 1.870(8) . ?
W16 O54 1.895(8) . ?
W16 O47 1.930(8) . ?
W16 O52 1.977(8) . ?
W16 O59 2.373(7) . ?
W17 O17 1.692(7) . ?
W17 O50 1.851(8) . ?
W17 O53 1.883(8) . ?
W17 O54 1.947(8) . ?
W17 O49 1.992(8) . ?
W17 O59 2.353(7) . ?
W18 O18 1.674(8) . ?
W18 O52 1.869(8) . ?
W18 O46 1.872(8) . ?
W18 O51 1.943(8) . ?
W18 O53 1.957(8) . ?
W18 O59 2.421(7) . ?
O16W O16W 1.38(12) 2_587 ?
